data_4132098
loop_
_publ_author_name
'Discekici, Emre H.'
'St Amant, Andre H.'
'Nguyen, Shay N.'
'Lee, In-Hwan'
'Hawker, Craig J.'
'Read de Alaniz, Javier'

_publ_section_title
;
 Endo and Exo Diels-Alder Adducts: Temperature-Tunable Building Blocks for
 Selective Chemical Functionalization.
;
_journal_issue 15
_journal_name_full 'Journal of the American Chemical Society'
_journal_page_first 5009
_journal_page_last 5013
_journal_paper_doi 10.1021/jacs.8b01544
_journal_volume 140
_journal_year 2018
_chemical_formula_sum 'C10 H11 N O4'
_chemical_formula_weight 209.20
_space_group_crystal_system monoclinic
_space_group_IT_number 14
_space_group_name_Hall '-P 2ybc'
_space_group_name_H-M_alt 'P 1 21/c 1'
_atom_sites_solution_hydrogens geom
_audit_creation_method SHELXL-2014/7
_cell_angle_alpha 90
_cell_angle_beta 100.185(4)
_cell_angle_gamma 90
_cell_formula_units_Z 8
_cell_length_a 10.9576(8)
_cell_length_b 20.9044(18)
_cell_length_c 8.4845(6)
_cell_measurement_reflns_used 1081
_cell_measurement_temperature 100(2)
_cell_measurement_theta_max 26.3
_cell_measurement_theta_min 2.6
_cell_volume 1912.9(3)
_computing_structure_refinement 'SHELXL-2014/7 (Sheldrick, 2014)'
_diffrn_ambient_temperature 100(2)
_diffrn_measured_fraction_theta_full 0.992
_diffrn_measured_fraction_theta_max 0.936
_diffrn_measurement_device_type 'Bruker Kappa Apex II'
_diffrn_radiation_type MoK\a
_diffrn_radiation_wavelength 0.71073
_diffrn_reflns_av_R_equivalents 0.0399
_diffrn_reflns_av_unetI/netI 0.0604
_diffrn_reflns_Laue_measured_fraction_full 0.992
_diffrn_reflns_Laue_measured_fraction_max 0.936
_diffrn_reflns_limit_h_max 11
_diffrn_reflns_limit_h_min -13
_diffrn_reflns_limit_k_max 25
_diffrn_reflns_limit_k_min -23
_diffrn_reflns_limit_l_max 10
_diffrn_reflns_limit_l_min -10
_diffrn_reflns_number 9994
_diffrn_reflns_point_group_measured_fraction_full 0.992
_diffrn_reflns_point_group_measured_fraction_max 0.936
_diffrn_reflns_theta_full 25.242
_diffrn_reflns_theta_max 26.418
_diffrn_reflns_theta_min 1.888
_exptl_absorpt_coefficient_mu 0.114
_exptl_absorpt_correction_T_max 0.7454
_exptl_absorpt_correction_T_min 0.6847
_exptl_absorpt_correction_type multi-scan
_exptl_absorpt_process_details sadabs
_exptl_crystal_colour colorless
_exptl_crystal_density_diffrn 1.453
_exptl_crystal_description plate
_exptl_crystal_F_000 880
_exptl_crystal_size_max 0.200
_exptl_crystal_size_mid 0.150
_exptl_crystal_size_min 0.050
_refine_diff_density_max 0.263
_refine_diff_density_min -0.297
_refine_diff_density_rms 0.056
_refine_ls_extinction_method none
_refine_ls_goodness_of_fit_ref 1.018
_refine_ls_hydrogen_treatment constr
_refine_ls_matrix_type full
_refine_ls_number_parameters 273
_refine_ls_number_reflns 3686
_refine_ls_number_restraints 0
_refine_ls_restrained_S_all 1.018
_refine_ls_R_factor_all 0.0769
_refine_ls_R_factor_gt 0.0441
_refine_ls_shift/su_max 0.000
_refine_ls_shift/su_mean 0.000
_refine_ls_structure_factor_coef Fsqd
_refine_ls_weighting_details 'w=1/[\s^2^(Fo^2^)+(0.0465P)^2^+0.2330P] where P=(Fo^2^+2Fc^2^)/3'
_refine_ls_weighting_scheme calc
_refine_ls_wR_factor_gt 0.0908
_refine_ls_wR_factor_ref 0.1048
_reflns_Friedel_coverage 0.000
_reflns_number_gt 2559
_reflns_number_total 3686
_reflns_threshold_expression 'I > 2\s(I)'
_cod_data_source_file ja8b01544_si_001.cif
_cod_data_source_block test_a
_cod_original_sg_symbol_H-M 'P 21/c'
_cod_database_code 4132098
_shelx_shelxl_version_number 2014/7
_shelx_space_group_comment
;
The symmetry employed for this shelxl refinement is uniquely defined
by the following loop, which should always be used as a source of
symmetry information in preference to the above space-group names.
They are only intended as comments.
;
_shelx_estimated_absorpt_t_min 0.978
_shelx_estimated_absorpt_t_max 0.994

loop_
_space_group_symop_operation_xyz
'x, y, z'
'-x, y+1/2, -z+1/2'
'-x, -y, -z'
'x, -y-1/2, z-1/2'

loop_
_atom_site_label
_atom_site_type_symbol
_atom_site_fract_x
_atom_site_fract_y
_atom_site_fract_z
_atom_site_U_iso_or_equiv
_atom_site_adp_type
_atom_site_occupancy
_atom_site_site_symmetry_order
_atom_site_calc_flag
_atom_site_refinement_flags_posn
_atom_site_refinement_flags_adp
C1 C 0.85096(18) 0.45409(10) 0.4771(2) 0.0170(5) Uani 1 1 d . .
H1A H 0.8766 0.4543 0.5950 0.020 Uiso 1 1 calc R U
H1B H 0.8944 0.4896 0.4331 0.020 Uiso 1 1 calc R U
C2 C 0.88923(18) 0.39134(10) 0.4115(2) 0.0150(5) Uani 1 1 d . .
H2A H 0.9787 0.3841 0.4510 0.018 Uiso 1 1 calc R U
H2B H 0.8429 0.3560 0.4513 0.018 Uiso 1 1 calc R U
C3 C 0.93659(18) 0.42495(10) 0.1454(2) 0.0135(4) Uani 1 1 d . .
C4 C 0.88466(18) 0.41378(10) -0.0294(2) 0.0138(4) Uani 1 1 d . .
H4 H 0.8524 0.4542 -0.0846 0.017 Uiso 1 1 calc R U
C5 C 0.97328(18) 0.37717(10) -0.1250(2) 0.0165(5) Uani 1 1 d . .
H5 H 1.0301 0.4048 -0.1755 0.020 Uiso 1 1 calc R U
C6 C 1.0357(2) 0.32508(11) -0.0170(2) 0.0198(5) Uani 1 1 d . .
H6 H 1.1201 0.3236 0.0341 0.024 Uiso 1 1 calc R U
C7 C 0.9492(2) 0.28190(11) -0.0081(2) 0.0214(5) Uani 1 1 d . .
H7 H 0.9580 0.2435 0.0527 0.026 Uiso 1 1 calc R U
C8 C 0.83290(19) 0.30636(10) -0.1149(2) 0.0187(5) Uani 1 1 d . .
H8 H 0.7705 0.2728 -0.1569 0.022 Uiso 1 1 calc R U
C9 C 0.78132(18) 0.36425(10) -0.0296(2) 0.0139(5) Uani 1 1 d . .
H9 H 0.7007 0.3798 -0.0919 0.017 Uiso 1 1 calc R U
C10 C 0.77341(18) 0.35404(10) 0.1438(2) 0.0128(4) Uani 1 1 d . .
C11 C 0.3395(2) 0.46300(11) 0.9355(2) 0.0203(5) Uani 1 1 d . .
H11A H 0.2493 0.4580 0.8969 0.024 Uiso 1 1 calc R U
H11B H 0.3538 0.4633 1.0540 0.024 Uiso 1 1 calc R U
C12 C 0.40653(19) 0.40648(10) 0.8794(2) 0.0159(5) Uani 1 1 d . .
H12A H 0.4968 0.4114 0.9173 0.019 Uiso 1 1 calc R U
H12B H 0.3795 0.3668 0.9267 0.019 Uiso 1 1 calc R U
C13 C 0.46666(19) 0.41493(10) 0.6073(2) 0.0133(5) Uani 1 1 d . .
C14 C 0.40477(18) 0.40742(10) 0.4341(2) 0.0149(5) Uani 1 1 d . .
H14 H 0.4024 0.4489 0.3751 0.018 Uiso 1 1 calc R U
C15 C 0.45451(19) 0.35189(11) 0.3382(2) 0.0190(5) Uani 1 1 d . .
H15 H 0.5255 0.3633 0.2840 0.023 Uiso 1 1 calc R U
C16 C 0.4749(2) 0.29492(11) 0.4487(2) 0.0252(6) Uani 1 1 d . .
H16 H 0.5522 0.2775 0.4985 0.030 Uiso 1 1 calc R U
C17 C 0.3638(2) 0.27423(11) 0.4622(2) 0.0262(6) Uani 1 1 d . .
H17 H 0.3445 0.2393 0.5250 0.031 Uiso 1 1 calc R U
C18 C 0.2734(2) 0.31740(11) 0.3575(2) 0.0209(5) Uani 1 1 d . .
H18 H 0.1894 0.2986 0.3195 0.025 Uiso 1 1 calc R U
C19 C 0.27402(18) 0.38363(11) 0.4423(2) 0.0167(5) Uani 1 1 d . .
H19 H 0.2092 0.4128 0.3835 0.020 Uiso 1 1 calc R U
C20 C 0.26839(19) 0.38093(10) 0.6181(2) 0.0171(5) Uani 1 1 d . .
N1 N 0.86549(14) 0.39060(8) 0.23582(17) 0.0130(4) Uani 1 1 d . .
N2 N 0.38199(15) 0.40091(8) 0.70372(18) 0.0127(4) Uani 1 1 d . .
O1 O 0.72042(12) 0.46437(7) 0.43794(15) 0.0181(3) Uani 1 1 d . .
H1 H 0.6856 0.4472 0.5078 0.027 Uiso 1 1 calc R U
O2 O 1.02495(13) 0.45743(7) 0.20262(15) 0.0192(3) Uani 1 1 d . .
O3 O 0.70189(12) 0.31951(7) 0.19804(16) 0.0177(3) Uani 1 1 d . .
O4 O 0.88357(13) 0.34118(7) -0.23517(15) 0.0192(4) Uani 1 1 d . .
O5 O 0.37887(14) 0.52236(7) 0.88021(16) 0.0241(4) Uani 1 1 d . .
H11 H 0.3490 0.5268 0.7826 0.036 Uiso 1 1 calc R U
O6 O 0.57398(12) 0.43075(7) 0.65679(15) 0.0198(4) Uani 1 1 d . .
O7 O 0.18236(13) 0.36404(8) 0.67984(16) 0.0289(4) Uani 1 1 d . .
O8 O 0.34087(13) 0.33471(7) 0.23327(15) 0.0200(4) Uani 1 1 d . .

loop_
_atom_site_aniso_label
_atom_site_aniso_U_11
_atom_site_aniso_U_22
_atom_site_aniso_U_33
_atom_site_aniso_U_23
_atom_site_aniso_U_13
_atom_site_aniso_U_12
C1 0.0161(11) 0.0229(13) 0.0118(9) -0.0021(9) 0.0022(8) -0.0005(9)
C2 0.0170(11) 0.0178(12) 0.0094(9) 0.0015(9) 0.0007(8) 0.0019(9)
C3 0.0147(11) 0.0115(11) 0.0155(9) -0.0011(9) 0.0058(8) 0.0032(9)
C4 0.0156(11) 0.0139(11) 0.0120(9) 0.0016(8) 0.0025(8) -0.0005(9)
C5 0.0174(11) 0.0194(12) 0.0140(9) -0.0012(9) 0.0066(8) -0.0028(9)
C6 0.0183(12) 0.0235(13) 0.0187(10) -0.0021(10) 0.0061(9) 0.0070(10)
C7 0.0322(13) 0.0154(12) 0.0191(10) -0.0010(10) 0.0115(10) 0.0073(11)
C8 0.0247(12) 0.0174(12) 0.0154(9) -0.0033(9) 0.0071(9) -0.0056(10)
C9 0.0155(10) 0.0150(12) 0.0114(9) -0.0007(8) 0.0030(8) 0.0001(9)
C10 0.0114(10) 0.0104(11) 0.0174(10) 0.0005(9) 0.0050(8) 0.0045(9)
C11 0.0226(12) 0.0249(13) 0.0132(9) -0.0034(10) 0.0021(9) 0.0011(10)
C12 0.0194(11) 0.0173(12) 0.0108(9) 0.0011(9) 0.0019(8) -0.0013(9)
C13 0.0165(11) 0.0084(11) 0.0152(9) 0.0005(9) 0.0038(9) 0.0020(9)
C14 0.0160(11) 0.0151(12) 0.0141(9) 0.0013(9) 0.0040(8) 0.0008(9)
C15 0.0199(11) 0.0221(13) 0.0161(10) -0.0022(10) 0.0057(9) 0.0029(10)
C16 0.0345(14) 0.0213(13) 0.0196(11) -0.0036(10) 0.0046(10) 0.0135(11)
C17 0.0496(16) 0.0118(12) 0.0189(11) -0.0011(10) 0.0108(11) -0.0008(11)
C18 0.0242(12) 0.0244(14) 0.0156(10) -0.0053(9) 0.0078(9) -0.0097(10)
C19 0.0131(11) 0.0230(13) 0.0143(9) -0.0002(9) 0.0028(8) 0.0010(9)
C20 0.0144(11) 0.0198(13) 0.0178(10) -0.0061(9) 0.0049(9) 0.0009(9)
N1 0.0128(9) 0.0148(10) 0.0122(8) 0.0002(7) 0.0044(7) 0.0012(7)
N2 0.0151(9) 0.0126(10) 0.0112(7) -0.0012(7) 0.0042(7) 0.0010(7)
O1 0.0190(8) 0.0214(9) 0.0156(7) 0.0025(6) 0.0074(6) 0.0042(7)
O2 0.0204(8) 0.0187(9) 0.0185(7) -0.0030(6) 0.0035(6) -0.0056(7)
O3 0.0164(8) 0.0178(9) 0.0203(7) 0.0019(7) 0.0074(6) -0.0007(7)
O4 0.0238(8) 0.0219(9) 0.0126(6) -0.0034(6) 0.0054(6) -0.0039(7)
O5 0.0318(9) 0.0178(9) 0.0187(7) -0.0023(7) -0.0062(7) 0.0033(7)
O6 0.0155(8) 0.0259(9) 0.0182(7) 0.0000(7) 0.0030(6) -0.0051(7)
O7 0.0177(8) 0.0487(12) 0.0228(8) -0.0092(8) 0.0105(7) -0.0094(8)
O8 0.0263(8) 0.0229(9) 0.0122(7) -0.0030(6) 0.0068(6) -0.0035(7)

loop_
_atom_type_symbol
_atom_type_description
_atom_type_scat_dispersion_real
_atom_type_scat_dispersion_imag
_atom_type_scat_source
C C 0.0033 0.0016 'International Tables Vol C Tables 4.2.6.8 and 6.1.1.4'
H H 0.0000 0.0000 'International Tables Vol C Tables 4.2.6.8 and 6.1.1.4'
N N 0.0061 0.0033 'International Tables Vol C Tables 4.2.6.8 and 6.1.1.4'
O O 0.0106 0.0060 'International Tables Vol C Tables 4.2.6.8 and 6.1.1.4'

loop_
_geom_angle_atom_site_label_1
_geom_angle_atom_site_label_2
_geom_angle_atom_site_label_3
_geom_angle
O1 C1 C2 112.13(17)
O1 C1 H1A 109.2
C2 C1 H1A 109.2
O1 C1 H1B 109.2
C2 C1 H1B 109.2
H1A C1 H1B 107.9
N1 C2 C1 111.85(16)
N1 C2 H2A 109.2
C1 C2 H2A 109.2
N1 C2 H2B 109.2
C1 C2 H2B 109.2
H2A C2 H2B 107.9
O2 C3 N1 123.79(17)
O2 C3 C4 128.02(18)
N1 C3 C4 108.19(16)
C3 C4 C9 104.80(15)
C3 C4 C5 115.00(16)
C9 C4 C5 101.20(16)
C3 C4 H4 111.7
C9 C4 H4 111.7
C5 C4 H4 111.7
O4 C5 C6 101.62(17)
O4 C5 C4 100.15(14)
C6 C5 C4 107.12(15)
O4 C5 H5 115.3
C6 C5 H5 115.3
C4 C5 H5 115.3
C7 C6 C5 105.95(18)
C7 C6 H6 127.0
C5 C6 H6 127.0
C6 C7 C8 105.74(19)
C6 C7 H7 127.1
C8 C7 H7 127.1
O4 C8 C7 101.85(16)
O4 C8 C9 98.77(15)
C7 C8 C9 108.56(16)
O4 C8 H8 115.2
C7 C8 H8 115.2
C9 C8 H8 115.2
C10 C9 C4 105.36(15)
C10 C9 C8 115.47(17)
C4 C9 C8 101.27(15)
C10 C9 H9 111.4
C4 C9 H9 111.4
C8 C9 H9 111.4
O3 C10 N1 124.50(17)
O3 C10 C9 127.44(18)
N1 C10 C9 108.05(17)
O5 C11 C12 112.71(17)
O5 C11 H11A 109.1
C12 C11 H11A 109.1
O5 C11 H11B 109.1
C12 C11 H11B 109.1
H11A C11 H11B 107.8
N2 C12 C11 111.63(16)
N2 C12 H12A 109.3
C11 C12 H12A 109.3
N2 C12 H12B 109.3
C11 C12 H12B 109.3
H12A C12 H12B 108.0
O6 C13 N2 124.30(17)
O6 C13 C14 126.89(18)
N2 C13 C14 108.81(16)
C13 C14 C19 104.59(15)
C13 C14 C15 116.28(17)
C19 C14 C15 101.37(16)
C13 C14 H14 111.3
C19 C14 H14 111.3
C15 C14 H14 111.3
O8 C15 C16 101.78(18)
O8 C15 C14 99.38(15)
C16 C15 C14 106.80(16)
O8 C15 H15 115.6
C16 C15 H15 115.6
C14 C15 H15 115.6
C17 C16 C15 106.00(19)
C17 C16 H16 127.0
C15 C16 H16 127.0
C16 C17 C18 105.9(2)
C16 C17 H17 127.0
C18 C17 H17 127.0
O8 C18 C17 102.29(17)
O8 C18 C19 98.84(16)
C17 C18 C19 108.10(16)
O8 C18 H18 115.2
C17 C18 H18 115.2
C19 C18 H18 115.2
C20 C19 C14 105.09(16)
C20 C19 C18 115.22(18)
C14 C19 C18 101.28(16)
C20 C19 H19 111.5
C14 C19 H19 111.5
C18 C19 H19 111.5
O7 C20 N2 123.78(17)
O7 C20 C19 127.74(18)
N2 C20 C19 108.47(17)
C3 N1 C10 113.38(15)
C3 N1 C2 122.71(16)
C10 N1 C2 123.87(16)
C13 N2 C20 112.95(16)
C13 N2 C12 124.40(16)
C20 N2 C12 122.65(16)
C1 O1 H1 109.5
C8 O4 C5 96.19(14)
C11 O5 H11 109.5
C18 O8 C15 96.32(14)

loop_
_geom_bond_atom_site_label_1
_geom_bond_atom_site_label_2
_geom_bond_distance
C1 O1 1.426(2)
C1 C2 1.513(3)
C1 H1A 0.9900
C1 H1B 0.9900
C2 N1 1.467(2)
C2 H2A 0.9900
C2 H2B 0.9900
C3 O2 1.212(2)
C3 N1 1.387(2)
C3 C4 1.510(2)
C4 C9 1.534(3)
C4 C5 1.570(3)
C4 H4 1.0000
C5 O4 1.443(2)
C5 C6 1.507(3)
C5 H5 1.0000
C6 C7 1.321(3)
C6 H6 0.9500
C7 C8 1.516(3)
C7 H7 0.9500
C8 O4 1.442(2)
C8 C9 1.566(3)
C8 H8 1.0000
C9 C10 1.504(2)
C9 H9 1.0000
C10 O3 1.214(2)
C10 N1 1.390(2)
C11 O5 1.420(3)
C11 C12 1.512(3)
C11 H11A 0.9900
C11 H11B 0.9900
C12 N2 1.471(2)
C12 H12A 0.9900
C12 H12B 0.9900
C13 O6 1.222(2)
C13 N2 1.373(2)
C13 C14 1.514(2)
C14 C19 1.530(3)
C14 C15 1.569(3)
C14 H14 1.0000
C15 O8 1.442(2)
C15 C16 1.508(3)
C15 H15 1.0000
C16 C17 1.316(3)
C16 H16 0.9500
C17 C18 1.508(3)
C17 H17 0.9500
C18 O8 1.437(2)
C18 C19 1.560(3)
C18 H18 1.0000
C19 C20 1.505(3)
C19 H19 1.0000
C20 O7 1.209(2)
C20 N2 1.390(3)
O1 H1 0.8400
O5 H11 0.8400

loop_
_geom_torsion_atom_site_label_1
_geom_torsion_atom_site_label_2
_geom_torsion_atom_site_label_3
_geom_torsion_atom_site_label_4
_geom_torsion
O1 C1 C2 N1 64.8(2)
O2 C3 C4 C9 175.0(2)
N1 C3 C4 C9 -4.6(2)
O2 C3 C4 C5 64.8(3)
N1 C3 C4 C5 -114.76(19)
C3 C4 C5 O4 145.83(17)
C9 C4 C5 O4 33.52(17)
C3 C4 C5 C6 40.2(2)
C9 C4 C5 C6 -72.10(18)
O4 C5 C6 C7 -33.2(2)
C4 C5 C6 C7 71.4(2)
C5 C6 C7 C8 1.6(2)
C6 C7 C8 O4 30.5(2)
C6 C7 C8 C9 -73.0(2)
C3 C4 C9 C10 4.4(2)
C5 C4 C9 C10 124.25(16)
C3 C4 C9 C8 -116.25(16)
C5 C4 C9 C8 3.62(17)
O4 C8 C9 C10 -152.89(16)
C7 C8 C9 C10 -47.2(2)
O4 C8 C9 C4 -39.67(17)
C7 C8 C9 C4 66.05(19)
C4 C9 C10 O3 178.39(19)
C8 C9 C10 O3 -70.8(3)
C4 C9 C10 N1 -2.8(2)
C8 C9 C10 N1 108.03(19)
O5 C11 C12 N2 -62.5(2)
O6 C13 C14 C19 177.1(2)
N2 C13 C14 C19 -2.9(2)
O6 C13 C14 C15 66.3(3)
N2 C13 C14 C15 -113.72(19)
C13 C14 C15 O8 147.08(17)
C19 C14 C15 O8 34.39(18)
C13 C14 C15 C16 41.7(2)
C19 C14 C15 C16 -71.04(19)
O8 C15 C16 C17 -32.3(2)
C14 C15 C16 C17 71.4(2)
C15 C16 C17 C18 1.1(2)
C16 C17 C18 O8 30.6(2)
C16 C17 C18 C19 -73.1(2)
C13 C14 C19 C20 1.6(2)
C15 C14 C19 C20 122.85(17)
C13 C14 C19 C18 -118.66(16)
C15 C14 C19 C18 2.60(18)
O8 C18 C19 C20 -151.79(16)
C17 C18 C19 C20 -45.7(2)
O8 C18 C19 C14 -39.00(18)
C17 C18 C19 C14 67.10(19)
C14 C19 C20 O7 -179.2(2)
C18 C19 C20 O7 -68.6(3)
C14 C19 C20 N2 0.2(2)
C18 C19 C20 N2 110.72(19)
O2 C3 N1 C10 -176.54(19)
C4 C3 N1 C10 3.1(2)
O2 C3 N1 C2 1.3(3)
C4 C3 N1 C2 -179.11(17)
O3 C10 N1 C3 178.75(19)
C9 C10 N1 C3 -0.1(2)
O3 C10 N1 C2 1.0(3)
C9 C10 N1 C2 -177.92(17)
C1 C2 N1 C3 73.1(2)
C1 C2 N1 C10 -109.3(2)
O6 C13 N2 C20 -176.7(2)
C14 C13 N2 C20 3.2(2)
O6 C13 N2 C12 3.6(3)
C14 C13 N2 C12 -176.41(17)
O7 C20 N2 C13 177.2(2)
C19 C20 N2 C13 -2.1(2)
O7 C20 N2 C12 -3.1(3)
C19 C20 N2 C12 177.50(17)
C11 C12 N2 C13 107.4(2)
C11 C12 N2 C20 -72.2(2)
C7 C8 O4 C5 -49.02(17)
C9 C8 O4 C5 62.17(16)
C6 C5 O4 C8 49.99(17)
C4 C5 O4 C8 -60.01(16)
C17 C18 O8 C15 -48.48(18)
C19 C18 O8 C15 62.35(17)
C16 C15 O8 C18 48.99(18)
C14 C15 O8 C18 -60.51(17)
